data_7713349
loop_
_publ_author_name
'Guo, Li-Xiang'
'Gao, Yao'
'Zhang , Pei'
'Yang, Jianhui'
'Liu, Bin'

_publ_section_title
;
 A Family of Edge-sharing Bi-octahedral Diruthenium(III,III) Compounds
 Containing Ru-Ru Single Bond
;
_journal_name_full 'Dalton Transactions'
_journal_paper_doi 10.1039/D3DT01302B
_journal_year 2023
_chemical_formula_moiety 'C18 H16 Cl2 F12 O10 Ru2'
_chemical_formula_sum 'C18 H16 Cl2 F12 O10 Ru2'
_chemical_formula_weight 893.35
_space_group_crystal_system monoclinic
_space_group_IT_number 14
_space_group_name_Hall '-P 2ybc'
_space_group_name_H-M_alt 'P 1 21/c 1'
_atom_sites_solution_hydrogens difmap
_audit_creation_method SHELXL-2018/3
_audit_update_record
;
2023-06-21 deposited with the CCDC.	2023-06-30 downloaded from the CCDC.
;
_cell_angle_alpha 90
_cell_angle_beta 99.066(2)
_cell_angle_gamma 90
_cell_formula_units_Z 2
_cell_length_a 8.7048(4)
_cell_length_b 18.4734(8)
_cell_length_c 8.7051(4)
_cell_measurement_reflns_used 9966
_cell_measurement_temperature 180(2)
_cell_measurement_theta_max 54.871
_cell_measurement_theta_min 6.118
_cell_volume 1382.36(11)
_computing_cell_refinement 'Bruker SAINT'
_computing_data_collection 'Bruker APEX2'
_computing_data_reduction 'Bruker SAINT'
_computing_molecular_graphics 'Bruker SHELXTL'
_computing_publication_material 'Bruker SHELXTL'
_computing_structure_refinement 'SHELXL-2018/3 (Sheldrick, 2018)'
_computing_structure_solution 'SHELXT 2014/5 (Sheldrick, 2014)'
_diffrn_ambient_temperature 180(2)
_diffrn_measured_fraction_theta_full 0.996
_diffrn_measured_fraction_theta_max 0.996
_diffrn_measurement_device_type 'Bruker D8 VENTURE'
_diffrn_measurement_method '\f and \w scans'
_diffrn_radiation_type GaK\a
_diffrn_radiation_wavelength 1.34139
_diffrn_reflns_av_R_equivalents 0.0459
_diffrn_reflns_av_unetI/netI 0.0274
_diffrn_reflns_Laue_measured_fraction_full 0.996
_diffrn_reflns_Laue_measured_fraction_max 0.996
_diffrn_reflns_limit_h_max 10
_diffrn_reflns_limit_h_min -10
_diffrn_reflns_limit_k_max 22
_diffrn_reflns_limit_k_min -22
_diffrn_reflns_limit_l_max 10
_diffrn_reflns_limit_l_min -10
_diffrn_reflns_number 17502
_diffrn_reflns_point_group_measured_fraction_full 0.996
_diffrn_reflns_point_group_measured_fraction_max 0.996
_diffrn_reflns_theta_full 53.594
_diffrn_reflns_theta_max 54.871
_diffrn_reflns_theta_min 4.937
_exptl_absorpt_coefficient_mu 7.993
_exptl_absorpt_correction_T_max 0.189
_exptl_absorpt_correction_T_min 0.148
_exptl_absorpt_correction_type multi-scan
_exptl_absorpt_process_details sadabs
_exptl_crystal_colour red-brown
_exptl_crystal_density_diffrn 2.146
_exptl_crystal_description block
_exptl_crystal_F_000 868
_exptl_crystal_size_max 0.260
_exptl_crystal_size_mid 0.250
_exptl_crystal_size_min 0.210
_refine_diff_density_max 0.718
_refine_diff_density_min -0.813
_refine_diff_density_rms 0.091
_refine_ls_extinction_coef 0.0022(2)
_refine_ls_extinction_expression Fc^*^=kFc[1+0.001xFc^2^\l^3^/sin(2\q)]^-1/4^
_refine_ls_extinction_method 'SHELXL-2018/3 (Sheldrick 2018)'
_refine_ls_goodness_of_fit_ref 1.034
_refine_ls_hydrogen_treatment constr
_refine_ls_matrix_type full
_refine_ls_number_parameters 228
_refine_ls_number_reflns 2613
_refine_ls_number_restraints 12
_refine_ls_restrained_S_all 1.037
_refine_ls_R_factor_all 0.0298
_refine_ls_R_factor_gt 0.0272
_refine_ls_shift/su_max 0.009
_refine_ls_shift/su_mean 0.001
_refine_ls_structure_factor_coef Fsqd
_refine_ls_weighting_details 'w=1/[\s^2^(Fo^2^)+(0.0374P)^2^+2.1536P] where P=(Fo^2^+2Fc^2^)/3'
_refine_ls_weighting_scheme calc
_refine_ls_wR_factor_gt 0.0693
_refine_ls_wR_factor_ref 0.0707
_reflns_Friedel_coverage 0.000
_reflns_number_gt 2434
_reflns_number_total 2613
_reflns_threshold_expression 'I > 2\s(I)'
_cod_data_source_file d3dt01302b2.cif
_cod_data_source_block 4_2_0m_a
_cod_original_sg_symbol_H-M 'P 21/c'
_cod_database_code 7713349
_shelx_shelxl_version_number 2018/3
_shelx_space_group_comment
;
The symmetry employed for this shelxl refinement is uniquely defined
by the following loop, which should always be used as a source of
symmetry information in preference to the above space-group names.
They are only intended as comments.
;
_shelx_estimated_absorpt_t_min 0.230
_shelx_estimated_absorpt_t_max 0.285

loop_
_space_group_symop_operation_xyz
'x, y, z'
'-x, y+1/2, -z+1/2'
'-x, -y, -z'
'x, -y-1/2, z-1/2'

loop_
_atom_site_label
_atom_site_type_symbol
_atom_site_fract_x
_atom_site_fract_y
_atom_site_fract_z
_atom_site_U_iso_or_equiv
_atom_site_adp_type
_atom_site_occupancy
_atom_site_site_symmetry_order
_atom_site_calc_flag
_atom_site_refinement_flags_posn
_atom_site_refinement_flags_adp
_atom_site_refinement_flags_occupancy
_atom_site_disorder_assembly
_atom_site_disorder_group
Ru1 Ru 0.53094(2) 0.56134(2) 0.55078(2) 0.01816(12) Uani 1 1 d . . . . .
O1 O 0.6575(2) 0.47178(10) 0.5906(2) 0.0212(4) Uani 1 1 d . . . . .
O2 O 0.6213(2) 0.58256(11) 0.3496(2) 0.0228(4) Uani 1 1 d . . . . .
O3 O 0.5601(2) 0.46968(11) 0.2538(2) 0.0234(4) Uani 1 1 d . . . . .
O4 O 0.4163(2) 0.65696(10) 0.5394(2) 0.0238(4) Uani 1 1 d . . . . .
O5 O 0.7157(2) 0.61045(11) 0.6798(2) 0.0250(4) Uani 1 1 d . . . . .
Cl1 Cl 0.77815(14) 0.48647(6) 0.02696(13) 0.0569(3) Uani 1 1 d . . . . .
C1 C 0.8144(4) 0.46518(17) 0.5507(4) 0.0287(7) Uani 1 1 d . . . . .
H1A H 0.863441 0.511836 0.555225 0.034 Uiso 1 1 d R U . . .
H1B H 0.808561 0.446736 0.446875 0.034 Uiso 1 1 d R U . . .
C2 C 0.9083(4) 0.4152(2) 0.6633(5) 0.0428(9) Uani 1 1 d . . . . .
H2A H 1.011194 0.410522 0.637868 0.064 Uiso 1 1 d R U . . .
H2B H 0.914324 0.434092 0.766758 0.064 Uiso 1 1 d R U . . .
H2C H 0.859044 0.368512 0.657618 0.064 Uiso 1 1 d R U . . .
C3 C 0.6119(3) 0.53354(16) 0.2454(3) 0.0230(6) Uani 1 1 d . . . . .
C4 C 0.6707(4) 0.55534(17) 0.0982(4) 0.0319(7) Uani 1 1 d . . . . .
H4A H 0.583719 0.567657 0.020436 0.038 Uiso 1 1 d R U . . .
H4B H 0.734919 0.597587 0.118376 0.038 Uiso 1 1 d R U . . .
C5 C 0.3486(4) 0.77734(17) 0.5680(4) 0.0312(7) Uani 1 1 d . . . . .
C6 C 0.4659(4) 0.71542(15) 0.6024(3) 0.0246(6) Uani 1 1 d . . . . .
C7 C 0.6095(4) 0.72954(16) 0.6909(4) 0.0306(7) Uani 1 1 d . . . . .
H7A H 0.630758 0.777134 0.733268 0.037 Uiso 1 1 d R U . . .
C8 C 0.7234(4) 0.67604(16) 0.7207(4) 0.0268(6) Uani 1 1 d . . . . .
C9 C 0.8807(4) 0.69599(17) 0.8156(4) 0.0367(8) Uani 1 1 d D . . . .
F1 F 0.2064(3) 0.75603(13) 0.5727(4) 0.0712(9) Uani 1 1 d . . . . .
F2 F 0.3501(4) 0.80275(16) 0.4272(3) 0.0855(11) Uani 1 1 d . . . . .
F3 F 0.3763(3) 0.83153(12) 0.6654(3) 0.0625(7) Uani 1 1 d . . . . .
F4 F 0.8859(17) 0.7635(5) 0.866(2) 0.105(5) Uani 0.58(2) 1 d D . P A 1
F5 F 0.9147(14) 0.6567(5) 0.9401(13) 0.066(3) Uani 0.58(2) 1 d D . P A 1
F6 F 0.9916(11) 0.6866(10) 0.7378(10) 0.100(5) Uani 0.58(2) 1 d D . P A 1
F4' F 0.9211(17) 0.7613(7) 0.793(2) 0.068(5) Uani 0.42(2) 1 d D . P A 2
F5' F 0.877(2) 0.6875(15) 0.9595(15) 0.112(8) Uani 0.42(2) 1 d D . P A 2
F6' F 0.9926(14) 0.6569(8) 0.777(3) 0.109(8) Uani 0.42(2) 1 d D . P A 2

loop_
_atom_site_aniso_label
_atom_site_aniso_U_11
_atom_site_aniso_U_22
_atom_site_aniso_U_33
_atom_site_aniso_U_23
_atom_site_aniso_U_13
_atom_site_aniso_U_12
Ru1 0.01904(16) 0.01552(15) 0.01905(15) -0.00095(7) 0.00031(9) -0.00094(7)
O1 0.0205(10) 0.0191(9) 0.0232(10) -0.0009(8) 0.0008(8) -0.0016(8)
O2 0.0237(11) 0.0213(10) 0.0229(10) 0.0014(8) 0.0019(8) -0.0019(8)
O3 0.0262(11) 0.0220(10) 0.0217(10) -0.0024(8) 0.0029(8) -0.0017(8)
O4 0.0250(11) 0.0191(10) 0.0262(10) -0.0025(8) -0.0001(8) -0.0007(8)
O5 0.0240(11) 0.0215(10) 0.0283(11) -0.0005(8) 0.0005(8) -0.0017(8)
Cl1 0.0709(7) 0.0486(5) 0.0616(6) -0.0070(4) 0.0428(5) 0.0012(5)
C1 0.0216(15) 0.0295(16) 0.0352(17) 0.0016(13) 0.0055(13) -0.0004(12)
C2 0.0263(18) 0.055(2) 0.046(2) 0.0096(18) 0.0043(16) 0.0118(16)
C3 0.0202(14) 0.0261(15) 0.0214(14) 0.0026(12) -0.0008(11) 0.0015(12)
C4 0.0371(19) 0.0332(17) 0.0264(16) -0.0005(12) 0.0085(14) -0.0034(13)
C5 0.0362(19) 0.0229(15) 0.0330(17) -0.0042(13) 0.0005(14) 0.0004(13)
C6 0.0301(16) 0.0198(14) 0.0241(14) -0.0005(11) 0.0051(12) -0.0019(12)
C7 0.0323(17) 0.0200(14) 0.0370(17) -0.0024(12) -0.0027(14) -0.0050(12)
C8 0.0266(16) 0.0259(15) 0.0267(15) 0.0006(12) 0.0004(12) -0.0076(12)
C9 0.0341(19) 0.0305(17) 0.042(2) 0.0005(15) -0.0046(16) -0.0109(14)
F1 0.0335(13) 0.0395(12) 0.138(3) 0.0021(14) 0.0067(15) 0.0071(10)
F2 0.134(3) 0.0750(19) 0.0527(16) 0.0299(14) 0.0325(17) 0.0682(19)
F3 0.0598(15) 0.0422(12) 0.0774(17) -0.0321(12) -0.0142(13) 0.0171(11)
F4 0.072(7) 0.039(5) 0.175(12) -0.038(7) -0.065(7) 0.003(4)
F5 0.057(5) 0.072(4) 0.058(5) 0.036(3) -0.030(4) -0.031(3)
F6 0.038(4) 0.208(14) 0.054(4) -0.007(6) 0.011(3) -0.044(7)
F4' 0.050(6) 0.041(7) 0.100(9) 0.025(6) -0.027(5) -0.036(5)
F5' 0.074(10) 0.22(2) 0.033(4) 0.014(9) -0.018(5) -0.079(13)
F6' 0.028(5) 0.074(7) 0.209(19) -0.083(8) -0.031(8) 0.008(5)

loop_
_atom_type_symbol
_atom_type_description
_atom_type_scat_dispersion_real
_atom_type_scat_dispersion_imag
_atom_type_scat_source
C C 0.0137 0.0067 'International Tables Vol C Tables 4.2.6.8 and 6.1.1.4'
H H 0.0000 0.0000 'International Tables Vol C Tables 4.2.6.8 and 6.1.1.4'
Cl Cl 0.3281 0.5435 'International Tables Vol C Tables 4.2.6.8 and 6.1.1.4'
F F 0.0583 0.0400 'International Tables Vol C Tables 4.2.6.8 and 6.1.1.4'
O O 0.0389 0.0241 'International Tables Vol C Tables 4.2.6.8 and 6.1.1.4'
Ru Ru -0.0760 2.5955 'International Tables Vol C Tables 4.2.6.8 and 6.1.1.4'

loop_
_geom_angle_atom_site_label_1
_geom_angle_atom_site_label_2
_geom_angle_atom_site_label_3
_geom_angle
_geom_angle_site_symmetry_1
_geom_angle_site_symmetry_3
_geom_angle_publ_flag
O1 Ru1 O1 103.45(7) 3_666 . ?
O1 Ru1 O4 83.44(8) 3_666 . ?
O1 Ru1 O4 172.16(8) . . ?
O1 Ru1 O5 171.09(8) 3_666 . ?
O1 Ru1 O5 84.62(8) . . ?
O4 Ru1 O5 88.77(8) . . ?
O1 Ru1 O2 85.46(8) 3_666 . ?
O1 Ru1 O2 91.78(8) . . ?
O4 Ru1 O2 92.50(8) . . ?
O5 Ru1 O2 90.58(8) . . ?
O1 Ru1 O3 92.18(8) 3_666 3_666 ?
O1 Ru1 O3 84.25(8) . 3_666 ?
O4 Ru1 O3 91.83(8) . 3_666 ?
O5 Ru1 O3 92.39(8) . 3_666 ?
O2 Ru1 O3 174.80(7) . 3_666 ?
O1 Ru1 Ru1 51.76(5) 3_666 3_666 ?
O1 Ru1 Ru1 51.69(5) . 3_666 ?
O4 Ru1 Ru1 135.06(6) . 3_666 ?
O5 Ru1 Ru1 136.17(6) . 3_666 ?
O2 Ru1 Ru1 87.78(6) . 3_666 ?
O3 Ru1 Ru1 87.12(5) 3_666 3_666 ?
C1 O1 Ru1 122.48(18) . 3_666 ?
C1 O1 Ru1 122.65(17) . . ?
Ru1 O1 Ru1 76.55(7) 3_666 . ?
C3 O2 Ru1 118.55(18) . . ?
C3 O3 Ru1 119.40(19) . 3_666 ?
C6 O4 Ru1 126.57(19) . . ?
C8 O5 Ru1 126.07(19) . . ?
O1 C1 C2 109.3(3) . . ?
O1 C1 H1A 109.9 . . ?
C2 C1 H1A 109.6 . . ?
O1 C1 H1B 109.8 . . ?
C2 C1 H1B 109.9 . . ?
H1A C1 H1B 108.3 . . ?
C1 C2 H2A 109.8 . . ?
C1 C2 H2B 109.5 . . ?
H2A C2 H2B 109.5 . . ?
C1 C2 H2C 109.2 . . ?
H2A C2 H2C 109.5 . . ?
H2B C2 H2C 109.5 . . ?
O3 C3 O2 127.0(3) . . ?
O3 C3 C4 118.0(3) . . ?
O2 C3 C4 115.0(3) . . ?
C3 C4 Cl1 112.3(2) . . ?
C3 C4 H4A 109.1 . . ?
Cl1 C4 H4A 109.2 . . ?
C3 C4 H4B 109.1 . . ?
Cl1 C4 H4B 109.1 . . ?
H4A C4 H4B 107.9 . . ?
F1 C5 F3 106.8(3) . . ?
F1 C5 F2 106.6(3) . . ?
F3 C5 F2 107.6(3) . . ?
F1 C5 C6 112.0(3) . . ?
F3 C5 C6 113.3(3) . . ?
F2 C5 C6 110.2(3) . . ?
O4 C6 C7 128.5(3) . . ?
O4 C6 C5 112.6(3) . . ?
C7 C6 C5 118.9(3) . . ?
C6 C7 C8 121.5(3) . . ?
C6 C7 H7A 119.2 . . ?
C8 C7 H7A 119.3 . . ?
O5 C8 C7 128.6(3) . . ?
O5 C8 C9 112.8(3) . . ?
C7 C8 C9 118.7(3) . . ?
F5' C9 F4' 108.4(9) . . ?
F5' C9 F6' 108.6(9) . . ?
F4' C9 F6' 104.6(8) . . ?
F6 C9 F5 106.0(7) . . ?
F6 C9 F4 108.5(7) . . ?
F5 C9 F4 104.9(7) . . ?
F5' C9 C8 110.2(9) . . ?
F6 C9 C8 111.6(5) . . ?
F4' C9 C8 112.9(7) . . ?
F6' C9 C8 111.8(6) . . ?
F5 C9 C8 112.5(6) . . ?
F4 C9 C8 112.9(6) . . ?

loop_
_geom_bond_atom_site_label_1
_geom_bond_atom_site_label_2
_geom_bond_distance
_geom_bond_site_symmetry_2
_geom_bond_publ_flag
Ru1 O1 1.9859(19) 3_666 ?
Ru1 O1 1.9877(19) . ?
Ru1 O4 2.024(2) . ?
Ru1 O5 2.025(2) . ?
Ru1 O2 2.067(2) . ?
Ru1 O3 2.068(2) 3_666 ?
Ru1 Ru1 2.4613(4) 3_666 ?
O1 C1 1.466(4) . ?
O2 C3 1.275(4) . ?
O3 C3 1.269(4) . ?
O4 C6 1.257(4) . ?
O5 C8 1.262(4) . ?
Cl1 C4 1.750(3) . ?
C1 C2 1.493(5) . ?
C1 H1A 0.9600 . ?
C1 H1B 0.9600 . ?
C2 H2A 0.9600 . ?
C2 H2B 0.9600 . ?
C2 H2C 0.9600 . ?
C3 C4 1.507(4) . ?
C4 H4A 0.9600 . ?
C4 H4B 0.9601 . ?
C5 F1 1.306(4) . ?
C5 F3 1.310(4) . ?
C5 F2 1.314(4) . ?
C5 C6 1.531(4) . ?
C6 C7 1.386(4) . ?
C7 C8 1.395(5) . ?
C7 H7A 0.9601 . ?
C8 C9 1.529(4) . ?
C9 F5' 1.267(13) . ?
C9 F6 1.275(9) . ?
C9 F4' 1.280(11) . ?
C9 F6' 1.298(12) . ?
C9 F5 1.299(9) . ?
C9 F4 1.321(9) . ?
